data_7151698
loop_
_publ_author_name
'Sada, Mutsumi'
'Nomura, Kenichi'
'Matsubara, Seijiro'

_publ_section_title
;
 A tandem reaction of organozinc reagent prepared from
 palladium-catalyzed umpolung method: diastereoselective formation of
 cyclohexene derivatives bearing three adjacent stereocenters.
;
_journal_issue 5
_journal_name_full 'Organic &amp; biomolecular chemistry'
_journal_page_first 1389
_journal_page_last 1393
_journal_paper_doi 10.1039/C0OB00806K
_journal_volume 9
_journal_year 2011
_chemical_formula_sum 'C22 H22 O4'
_chemical_formula_weight 350.40
_chemical_name_systematic
;
?
;
_space_group_IT_number 2
_symmetry_cell_setting triclinic
_symmetry_space_group_name_Hall '-P 1'
_symmetry_space_group_name_H-M 'P -1'
_atom_sites_solution_hydrogens geom
_atom_sites_solution_primary direct
_atom_sites_solution_secondary difmap
_audit_creation_method SHELXL-97
_cell_angle_alpha 81.280(2)
_cell_angle_beta 83.245(2)
_cell_angle_gamma 75.899(2)
_cell_formula_units_Z 2
_cell_length_a 6.0102(6)
_cell_length_b 10.0194(9)
_cell_length_c 15.9053(15)
_cell_measurement_temperature 293(2)
_cell_volume 914.94(15)
_computing_cell_refinement 'Bruker SMART'
_computing_data_collection 'Bruker SMART'
_computing_data_reduction 'Bruker SHELXTL'
_computing_molecular_graphics 'Bruker SHELXTL'
_computing_publication_material 'Bruker SHELXTL'
_computing_structure_refinement 'SHELXL-97 (Sheldrick, 1997)'
_computing_structure_solution 'SHELXS-97 (Sheldrick, 1990)'
_diffrn_ambient_temperature 293(2)
_diffrn_measured_fraction_theta_full 0.968
_diffrn_measured_fraction_theta_max 0.968
_diffrn_measurement_device_type 'CCD area detector'
_diffrn_measurement_method 'phi and omega scans'
_diffrn_radiation_monochromator graphite
_diffrn_radiation_source 'fine-focus sealed tube'
_diffrn_radiation_type MoK\a
_diffrn_radiation_wavelength 0.71073
_diffrn_reflns_av_R_equivalents 0.0150
_diffrn_reflns_av_sigmaI/netI 0.0201
_diffrn_reflns_limit_h_max 6
_diffrn_reflns_limit_h_min -7
_diffrn_reflns_limit_k_max 8
_diffrn_reflns_limit_k_min -12
_diffrn_reflns_limit_l_max 20
_diffrn_reflns_limit_l_min -19
_diffrn_reflns_number 5637
_diffrn_reflns_theta_full 27.04
_diffrn_reflns_theta_max 27.04
_diffrn_reflns_theta_min 2.11
_exptl_absorpt_coefficient_mu 0.087
_exptl_absorpt_correction_type none
_exptl_crystal_density_diffrn 1.272
_exptl_crystal_density_method 'not measured'
_exptl_crystal_F_000 372
_exptl_crystal_size_max 2
_exptl_crystal_size_mid 2
_exptl_crystal_size_min 1
_refine_diff_density_max 0.389
_refine_diff_density_min -0.262
_refine_diff_density_rms 0.051
_refine_ls_extinction_method none
_refine_ls_goodness_of_fit_ref 0.823
_refine_ls_hydrogen_treatment constr
_refine_ls_matrix_type full
_refine_ls_number_parameters 237
_refine_ls_number_reflns 3892
_refine_ls_number_restraints 0
_refine_ls_restrained_S_all 0.823
_refine_ls_R_factor_all 0.0625
_refine_ls_R_factor_gt 0.0541
_refine_ls_shift/su_max 0.001
_refine_ls_shift/su_mean 0.000
_refine_ls_structure_factor_coef Fsqd
_refine_ls_weighting_details 'calc w=1/[\s^2^(Fo^2^)+(0.2000P)^2^+0.0000P] where P=(Fo^2^+2Fc^2^)/3'
_refine_ls_weighting_scheme calc
_refine_ls_wR_factor_gt 0.1829
_refine_ls_wR_factor_ref 0.1990
_reflns_number_gt 3095
_reflns_number_total 3892
_reflns_threshold_expression >2sigma(I)
_cod_data_source_file C0OB00806K.TXT
_cod_data_source_block 15nm
_cod_depositor_comments
;
The following automatic conversions were performed:
'_symmetry_cell_setting' value 'Triclinic' changed to 'triclinic'
according to '/home/saulius/struct/CIF-dictionaries/cif_core.dic'
dictionary named 'cif_core.dic' version 2.4.1 from 2010-06-29.

Automatic conversion script
Id: cif_fix_enum 1555 2011-01-17 13:19:09Z saulius 
;
_cod_original_sg_symbol_H-M P-1
_cod_database_code 7151698

loop_
_symmetry_equiv_pos_as_xyz
'x, y, z'
'-x, -y, -z'

loop_
_atom_site_label
_atom_site_type_symbol
_atom_site_fract_x
_atom_site_fract_y
_atom_site_fract_z
_atom_site_U_iso_or_equiv
_atom_site_adp_type
_atom_site_occupancy
_atom_site_symmetry_multiplicity
_atom_site_calc_flag
_atom_site_refinement_flags
_atom_site_disorder_assembly
_atom_site_disorder_group
O4 O 0.30388(17) 0.58955(11) 0.31456(8) 0.0588(3) Uani 1 1 d . . .
H4 H 0.2338 0.5334 0.3051 0.088 Uiso 1 1 calc R . .
O3 O 0.84363(19) 0.11228(10) 0.38749(7) 0.0574(3) Uani 1 1 d . . .
O1 O 0.28016(18) 0.34503(12) 0.26119(8) 0.0633(3) Uani 1 1 d . . .
C1 C 0.6233(2) 0.38503(12) 0.30280(8) 0.0385(3) Uani 1 1 d . . .
H1 H 0.7863 0.3592 0.2822 0.046 Uiso 1 1 calc R . .
C2 C 0.4898(2) 0.31435(13) 0.25506(8) 0.0427(3) Uani 1 1 d . . .
C3 C 0.5854(2) 0.59440(13) 0.19115(9) 0.0457(3) Uani 1 1 d . . .
C4 C 0.6161(2) 0.20136(13) 0.20460(8) 0.0433(3) Uani 1 1 d . . .
C5 C 0.5415(2) 0.54578(13) 0.28588(9) 0.0436(3) Uani 1 1 d . . .
C6 C 0.6015(2) 0.33830(15) 0.39964(8) 0.0474(4) Uani 1 1 d . . .
H6 H 0.4476 0.3849 0.4218 0.057 Uiso 1 1 calc R . .
C7 C 0.8383(3) 0.19282(16) 0.16719(9) 0.0530(4) Uani 1 1 d . . .
H7 H 0.9161 0.2599 0.1734 0.064 Uiso 1 1 calc R . .
C8 C 0.8078(3) 0.57721(16) 0.15351(10) 0.0543(4) Uani 1 1 d . . .
H8 H 0.9302 0.5376 0.1868 0.065 Uiso 1 1 calc R . .
C9 C 0.6734(3) 0.60883(15) 0.33914(9) 0.0509(4) Uani 1 1 d . . .
H9 H 0.6815 0.7009 0.3234 0.061 Uiso 1 1 calc R . .
C10 C 0.6236(3) 0.18390(16) 0.42350(10) 0.0555(4) Uani 1 1 d . . .
H10A H 0.6124 0.1612 0.4851 0.067 Uiso 1 1 calc R . .
H10B H 0.5006 0.1558 0.4015 0.067 Uiso 1 1 calc R . .
C11 C 0.7756(3) 0.39285(17) 0.43983(10) 0.0565(4) Uani 1 1 d . . .
H11A H 0.7394 0.3854 0.5012 0.068 Uiso 1 1 calc R . .
H11B H 0.9283 0.3353 0.4288 0.068 Uiso 1 1 calc R . .
C12 C 0.7763(3) 0.54013(17) 0.40617(10) 0.0548(4) Uani 1 1 d . . .
H12 H 0.8551 0.5863 0.4347 0.066 Uiso 1 1 calc R . .
C13 C 0.4069(3) 0.65582(18) 0.14048(12) 0.0659(5) Uani 1 1 d . . .
H13 H 0.2556 0.6706 0.1645 0.079 Uiso 1 1 calc R . .
C14 C 0.5039(3) 0.09949(16) 0.19502(11) 0.0611(4) Uani 1 1 d . . .
H14 H 0.3536 0.1044 0.2188 0.073 Uiso 1 1 calc R . .
C15 C 0.8353(4) -0.0158(2) 0.11302(12) 0.0726(5) Uani 1 1 d . . .
H15 H 0.9091 -0.0889 0.0827 0.087 Uiso 1 1 calc R . .
C16 C 0.6158(4) -0.00962(18) 0.15001(14) 0.0769(6) Uani 1 1 d . . .
H16 H 0.5415 -0.0789 0.1449 0.092 Uiso 1 1 calc R . .
C17 C 0.9455(3) 0.08528(19) 0.12065(11) 0.0668(5) Uani 1 1 d . . .
H17 H 1.0932 0.0819 0.0945 0.080 Uiso 1 1 calc R . .
C18 C 0.8845(4) -0.02461(17) 0.39337(11) 0.0710(5) Uani 1 1 d . . .
C19 C 0.8522(3) 0.61759(19) 0.06764(11) 0.0668(5) Uani 1 1 d . . .
H19 H 1.0033 0.6061 0.0437 0.080 Uiso 1 1 calc R . .
C20 C 0.4524(4) 0.6953(2) 0.05426(14) 0.0825(6) Uani 1 1 d . . .
H20 H 0.3309 0.7365 0.0208 0.099 Uiso 1 1 calc R . .
C21 C 0.6732(4) 0.6748(2) 0.01754(13) 0.0802(6) Uani 1 1 d . . .
H21 H 0.7019 0.6994 -0.0408 0.096 Uiso 1 1 calc R . .
O2 O 0.7472(5) -0.08630(17) 0.42655(19) 0.1654(13) Uani 1 1 d . . .
C22 C 1.1107(4) -0.0865(2) 0.35224(14) 0.0843(6) Uani 1 1 d . . .
H22A H 1.1392 -0.1858 0.3639 0.126 Uiso 1 1 calc R . .
H22B H 1.2282 -0.0550 0.3743 0.126 Uiso 1 1 calc R . .
H22C H 1.1123 -0.0591 0.2917 0.126 Uiso 1 1 calc R . .

loop_
_atom_site_aniso_label
_atom_site_aniso_U_11
_atom_site_aniso_U_22
_atom_site_aniso_U_33
_atom_site_aniso_U_23
_atom_site_aniso_U_13
_atom_site_aniso_U_12
O4 0.0406(6) 0.0464(6) 0.0869(8) -0.0189(5) 0.0003(5) -0.0011(4)
O3 0.0617(7) 0.0384(6) 0.0674(7) 0.0010(4) -0.0052(5) -0.0076(5)
O1 0.0400(6) 0.0585(7) 0.0967(9) -0.0219(6) -0.0099(5) -0.0121(5)
C1 0.0352(6) 0.0339(6) 0.0468(7) -0.0083(5) -0.0042(5) -0.0061(5)
C2 0.0398(7) 0.0374(7) 0.0519(7) -0.0030(5) -0.0072(5) -0.0107(5)
C3 0.0472(8) 0.0331(7) 0.0594(8) -0.0029(5) -0.0143(6) -0.0113(5)
C4 0.0503(8) 0.0377(7) 0.0449(7) -0.0038(5) -0.0130(5) -0.0124(5)
C5 0.0389(7) 0.0353(7) 0.0569(8) -0.0105(5) -0.0076(5) -0.0048(5)
C6 0.0477(8) 0.0465(8) 0.0472(7) -0.0091(6) 0.0002(6) -0.0091(6)
C7 0.0528(8) 0.0552(8) 0.0559(8) -0.0185(6) -0.0037(6) -0.0155(6)
C8 0.0535(9) 0.0526(9) 0.0587(9) -0.0023(6) -0.0131(6) -0.0145(6)
C9 0.0536(8) 0.0419(7) 0.0618(9) -0.0188(6) -0.0042(6) -0.0129(6)
C10 0.0604(9) 0.0527(9) 0.0511(8) 0.0015(6) 0.0002(6) -0.0157(7)
C11 0.0649(10) 0.0575(9) 0.0485(8) -0.0113(6) -0.0134(7) -0.0103(7)
C12 0.0560(9) 0.0576(9) 0.0576(8) -0.0232(7) -0.0061(7) -0.0156(7)
C13 0.0557(10) 0.0586(10) 0.0843(12) 0.0118(8) -0.0276(8) -0.0176(7)
C14 0.0676(10) 0.0506(9) 0.0740(10) -0.0134(7) -0.0096(8) -0.0253(7)
C15 0.0938(14) 0.0554(10) 0.0712(11) -0.0271(8) -0.0137(10) -0.0075(9)
C16 0.1004(15) 0.0508(10) 0.0928(14) -0.0243(9) -0.0174(11) -0.0290(10)
C17 0.0675(11) 0.0718(11) 0.0627(10) -0.0280(8) -0.0030(8) -0.0085(8)
C18 0.0975(14) 0.0410(8) 0.0693(11) 0.0010(7) 0.0054(9) -0.0166(9)
C19 0.0741(12) 0.0704(11) 0.0619(10) -0.0023(8) -0.0076(8) -0.0310(9)
C20 0.0862(14) 0.0825(13) 0.0850(13) 0.0259(10) -0.0470(11) -0.0349(11)
C21 0.1087(16) 0.0828(13) 0.0611(10) 0.0143(9) -0.0269(10) -0.0497(12)
O2 0.176(2) 0.0549(9) 0.245(3) -0.0244(12) 0.111(2) -0.0447(12)
C22 0.1021(16) 0.0497(10) 0.0860(13) -0.0019(9) 0.0009(11) 0.0031(10)

loop_
_atom_type_symbol
_atom_type_description
_atom_type_scat_dispersion_real
_atom_type_scat_dispersion_imag
_atom_type_scat_source
C C 0.0033 0.0016 'International Tables Vol C Tables 4.2.6.8 and 6.1.1.4'
H H 0.0000 0.0000 'International Tables Vol C Tables 4.2.6.8 and 6.1.1.4'
O O 0.0106 0.0060 'International Tables Vol C Tables 4.2.6.8 and 6.1.1.4'

loop_
_geom_angle_atom_site_label_1
_geom_angle_atom_site_label_2
_geom_angle_atom_site_label_3
_geom_angle
_geom_angle_site_symmetry_1
_geom_angle_site_symmetry_3
_geom_angle_publ_flag
C18 O3 C10 117.38(13) . . ?
C2 C1 C6 111.67(10) . . ?
C2 C1 C5 111.31(10) . . ?
C6 C1 C5 109.22(10) . . ?
O1 C2 C4 119.94(12) . . ?
O1 C2 C1 120.35(12) . . ?
C4 C2 C1 119.61(11) . . ?
C8 C3 C13 118.07(15) . . ?
C8 C3 C5 120.19(12) . . ?
C13 C3 C5 121.74(14) . . ?
C7 C4 C14 118.71(14) . . ?
C7 C4 C2 123.49(12) . . ?
C14 C4 C2 117.80(13) . . ?
O4 C5 C9 106.13(11) . . ?
O4 C5 C3 111.29(11) . . ?
C9 C5 C3 110.75(11) . . ?
O4 C5 C1 110.68(10) . . ?
C9 C5 C1 108.28(11) . . ?
C3 C5 C1 109.61(10) . . ?
C10 C6 C1 114.21(11) . . ?
C10 C6 C11 112.94(12) . . ?
C1 C6 C11 107.70(11) . . ?
C17 C7 C4 120.57(15) . . ?
C19 C8 C3 121.38(15) . . ?
C12 C9 C5 123.37(13) . . ?
O3 C10 C6 108.44(11) . . ?
C12 C11 C6 112.61(12) . . ?
C9 C12 C11 124.44(13) . . ?
C3 C13 C20 120.29(18) . . ?
C16 C14 C4 120.04(17) . . ?
C16 C15 C17 120.05(16) . . ?
C14 C16 C15 120.37(16) . . ?
C15 C17 C7 120.23(18) . . ?
O2 C18 O3 121.75(19) . . ?
O2 C18 C22 125.40(18) . . ?
O3 C18 C22 112.81(16) . . ?
C8 C19 C21 119.96(19) . . ?
C21 C20 C13 120.96(16) . . ?
C20 C21 C19 119.30(18) . . ?

loop_
_geom_bond_atom_site_label_1
_geom_bond_atom_site_label_2
_geom_bond_distance
_geom_bond_site_symmetry_2
_geom_bond_publ_flag
O4 C5 1.4291(15) . ?
O3 C18 1.324(2) . ?
O3 C10 1.4410(19) . ?
O1 C2 1.2177(16) . ?
C1 C2 1.5184(17) . ?
C1 C6 1.5404(18) . ?
C1 C5 1.5563(17) . ?
C2 C4 1.4885(19) . ?
C3 C8 1.380(2) . ?
C3 C13 1.382(2) . ?
C3 C5 1.5243(19) . ?
C4 C7 1.385(2) . ?
C4 C14 1.3880(19) . ?
C5 C9 1.5196(18) . ?
C6 C10 1.513(2) . ?
C6 C11 1.531(2) . ?
C7 C17 1.384(2) . ?
C8 C19 1.378(2) . ?
C9 C12 1.311(2) . ?
C11 C12 1.492(2) . ?
C13 C20 1.383(3) . ?
C14 C16 1.388(3) . ?
C15 C16 1.371(3) . ?
C15 C17 1.365(3) . ?
C18 O2 1.178(2) . ?
C18 C22 1.471(3) . ?
C19 C21 1.372(3) . ?
C20 C21 1.366(3) . ?

loop_
_cod_related_entry_id
_cod_related_entry_database
_cod_related_entry_code
1 ChemSpider 26994473
